data_4037575
loop_
_publ_author_name
'Chen, Lu-Lu'
'Zhang, Jing-Wen'
'Yang, Wan-Wan'
'Fu, Ji-Ya'
'Zhu, Jun-Yan'
'Wang, Yan-Bo'

_publ_section_title
;
 Synthesis of 1-Cyano-3-acylnaphthalenes via Formal [4+2] Benzannulation
 of 2-(2-Alkynylphenyl)acetonitriles and Alkynones.
;
_journal_issue 12
_journal_name_full 'The Journal of organic chemistry'
_journal_page_first 8090
_journal_page_last 8099
_journal_paper_doi 10.1021/acs.joc.9b00948
_journal_volume 84
_journal_year 2019
_chemical_formula_moiety 'C31 H21 N O'
_chemical_formula_sum 'C31 H21 N O'
_chemical_formula_weight 423.49
_space_group_crystal_system monoclinic
_space_group_IT_number 14
_space_group_name_Hall '-P 2ybc'
_space_group_name_H-M_alt 'P 1 21/c 1'
_atom_sites_solution_hydrogens geom
_atom_sites_solution_primary direct
_audit_creation_date 2018-06-22
_audit_creation_method
;
Olex2 1.2
(compiled 2018.05.29 svn.r3508 for OlexSys, GUI svn.r5506)
;
_cell_angle_alpha 90
_cell_angle_beta 101.848(3)
_cell_angle_gamma 90
_cell_formula_units_Z 4
_cell_length_a 15.5288(4)
_cell_length_b 15.8554(4)
_cell_length_c 9.4331(3)
_cell_measurement_reflns_used 2949
_cell_measurement_temperature 293(2)
_cell_measurement_theta_max 70.5620
_cell_measurement_theta_min 5.5400
_cell_volume 2273.09(11)
_computing_cell_refinement
;
CrysAlisPro, Agilent Technologies,
Version 1.171.37.35 (release 13-08-2014 CrysAlis171 .NET)
(compiled Aug 13 2014,18:06:01)
;
_computing_data_collection
;
CrysAlisPro, Agilent Technologies,
Version 1.171.37.35 (release 13-08-2014 CrysAlis171 .NET)
(compiled Aug 13 2014,18:06:01)
;
_computing_data_reduction
;
CrysAlisPro, Agilent Technologies,
Version 1.171.37.35 (release 13-08-2014 CrysAlis171 .NET)
(compiled Aug 13 2014,18:06:01)
;
_computing_molecular_graphics 'Olex2 (Dolomanov et al., 2009)'
_computing_publication_material 'Olex2 (Dolomanov et al., 2009)'
_computing_structure_refinement 'ShelXL (Sheldrick, 2015)'
_computing_structure_solution 'ShelXS (Sheldrick, 2008)'
_diffrn_ambient_temperature 293(2)
_diffrn_detector 'CCD plate'
_diffrn_detector_area_resol_mean 16.2312
_diffrn_detector_type Eos
_diffrn_measured_fraction_theta_full 0.999
_diffrn_measured_fraction_theta_max 0.999
_diffrn_measurement_details
;
#__ type_ start__ end____ width___ exp.time_
  1 omega  -64.00  -27.00   1.0000    1.5000
omega____ theta____ kappa____ phi______ frames
    -      -33.5000  104.0000   31.0000 37

#__ type_ start__ end____ width___ exp.time_
  2 omega -102.00  -35.00   1.0000    1.5000
omega____ theta____ kappa____ phi______ frames
    -      -33.5000  -57.0000   90.0000 67

#__ type_ start__ end____ width___ exp.time_
  3 omega   58.00  106.00   1.0000    1.5000
omega____ theta____ kappa____ phi______ frames
    -       36.4734  178.0000  -60.0000 48

#__ type_ start__ end____ width___ exp.time_
  4 omega   33.00  105.00   1.0000    1.5000
omega____ theta____ kappa____ phi______ frames
    -       36.4734   57.0000   60.0000 72

#__ type_ start__ end____ width___ exp.time_
  5 omega  -34.00   18.00   1.0000    1.5000
omega____ theta____ kappa____ phi______ frames
    -       36.4734  -37.0000  -30.0000 52

#__ type_ start__ end____ width___ exp.time_
  6 omega  -32.00   18.00   1.0000    1.5000
omega____ theta____ kappa____ phi______ frames
    -       36.4734  -77.0000  -60.0000 50

#__ type_ start__ end____ width___ exp.time_
  7 omega   25.00   54.00   1.0000    1.5000
omega____ theta____ kappa____ phi______ frames
    -       36.4734  -57.0000  -60.0000 29

#__ type_ start__ end____ width___ exp.time_
  8 omega   78.00  109.00   1.0000    1.5000
omega____ theta____ kappa____ phi______ frames
    -       36.4734  178.0000    0.0000 31

#__ type_ start__ end____ width___ exp.time_
  9 omega   25.00   63.00   1.0000    1.5000
omega____ theta____ kappa____ phi______ frames
    -       36.4734  -77.0000  -60.0000 38

#__ type_ start__ end____ width___ exp.time_
 10 omega   39.00   84.00   1.0000    8.0000
omega____ theta____ kappa____ phi______ frames
    -      108.0000  -30.0000  150.0000 45

#__ type_ start__ end____ width___ exp.time_
 11 omega   57.00   91.00   1.0000    8.0000
omega____ theta____ kappa____ phi______ frames
    -      108.0000  -30.0000    0.0000 34

#__ type_ start__ end____ width___ exp.time_
 12 omega   41.00  123.00   1.0000    8.0000
omega____ theta____ kappa____ phi______ frames
    -      108.0000  -61.0000  -60.0000 82

#__ type_ start__ end____ width___ exp.time_
 13 omega  105.00  161.00   1.0000    8.0000
omega____ theta____ kappa____ phi______ frames
    -      108.0000  104.0000   31.0000 56

#__ type_ start__ end____ width___ exp.time_
 14 omega   43.00   94.00   1.0000    8.0000
omega____ theta____ kappa____ phi______ frames
    -      108.0000  -45.0000   60.0000 51

#__ type_ start__ end____ width___ exp.time_
 15 omega   40.00   68.00   1.0000    8.0000
omega____ theta____ kappa____ phi______ frames
    -      108.0000  -30.0000   60.0000 28

#__ type_ start__ end____ width___ exp.time_
 16 omega   82.00  109.00   1.0000    8.0000
omega____ theta____ kappa____ phi______ frames
    -      108.0000  -94.0000  -30.0000 27

#__ type_ start__ end____ width___ exp.time_
 17 omega   37.00   89.00   1.0000    8.0000
omega____ theta____ kappa____ phi______ frames
    -      108.0000  -30.0000   90.0000 52

#__ type_ start__ end____ width___ exp.time_
 18 omega   58.00   89.00   1.0000    8.0000
omega____ theta____ kappa____ phi______ frames
    -      108.0000  -30.0000  -30.0000 31

#__ type_ start__ end____ width___ exp.time_
 19 omega   47.00  109.00   1.0000    8.0000
omega____ theta____ kappa____ phi______ frames
    -      108.0000 -111.0000  -90.0000 62

#__ type_ start__ end____ width___ exp.time_
 20 omega   51.00  137.00   1.0000    8.0000
omega____ theta____ kappa____ phi______ frames
    -      108.0000  -77.0000   90.0000 86
;
_diffrn_measurement_device 'four-circle diffractometer'
_diffrn_measurement_device_type 'Xcalibur, Eos, Gemini'
_diffrn_measurement_method '\w scans'
_diffrn_orient_matrix_UB_11 0.0037502000
_diffrn_orient_matrix_UB_12 0.0883968000
_diffrn_orient_matrix_UB_13 0.0689024000
_diffrn_orient_matrix_UB_21 -0.0602433000
_diffrn_orient_matrix_UB_22 -0.0303877000
_diffrn_orient_matrix_UB_23 0.1005734000
_diffrn_orient_matrix_UB_31 0.0814576000
_diffrn_orient_matrix_UB_32 -0.0265456000
_diffrn_orient_matrix_UB_33 0.1138965000
_diffrn_radiation_monochromator graphite
_diffrn_radiation_probe x-ray
_diffrn_radiation_type CuK\a
_diffrn_radiation_wavelength 1.54184
_diffrn_reflns_av_R_equivalents 0.0266
_diffrn_reflns_av_unetI/netI 0.0326
_diffrn_reflns_Laue_measured_fraction_full 0.999
_diffrn_reflns_Laue_measured_fraction_max 0.999
_diffrn_reflns_limit_h_max 18
_diffrn_reflns_limit_h_min -12
_diffrn_reflns_limit_k_max 15
_diffrn_reflns_limit_k_min -18
_diffrn_reflns_limit_l_max 11
_diffrn_reflns_limit_l_min -10
_diffrn_reflns_number 9262
_diffrn_reflns_point_group_measured_fraction_full 0.999
_diffrn_reflns_point_group_measured_fraction_max 0.999
_diffrn_reflns_theta_full 67.060
_diffrn_reflns_theta_max 67.060
_diffrn_reflns_theta_min 4.029
_diffrn_source 'Enhance (Cu) X-ray Source'
_exptl_absorpt_coefficient_mu 0.577
_exptl_absorpt_correction_T_max 1.00000
_exptl_absorpt_correction_T_min 0.89272
_exptl_absorpt_correction_type multi-scan
_exptl_absorpt_process_details
;
CrysAlisPro, Agilent Technologies,
Version 1.171.37.35 (release 13-08-2014 CrysAlis171 .NET)
(compiled Aug 13 2014,18:06:01)
Empirical absorption correction using spherical harmonics,
 implemented in SCALE3 ABSPACK scaling algorithm.
;
_exptl_crystal_colour colourless
_exptl_crystal_colour_primary colourless
_exptl_crystal_density_diffrn 1.237
_exptl_crystal_description prism
_exptl_crystal_F_000 888
_exptl_crystal_size_max 0.15
_exptl_crystal_size_mid 0.14
_exptl_crystal_size_min 0.13
_refine_diff_density_max 0.145
_refine_diff_density_min -0.194
_refine_diff_density_rms 0.042
_refine_ls_extinction_method none
_refine_ls_goodness_of_fit_ref 1.041
_refine_ls_hydrogen_treatment constr
_refine_ls_matrix_type full
_refine_ls_number_parameters 298
_refine_ls_number_reflns 4053
_refine_ls_number_restraints 0
_refine_ls_restrained_S_all 1.041
_refine_ls_R_factor_all 0.0656
_refine_ls_R_factor_gt 0.0498
_refine_ls_shift/su_max 0.001
_refine_ls_shift/su_mean 0.000
_refine_ls_structure_factor_coef Fsqd
_refine_ls_weighting_details 'w=1/[\s^2^(Fo^2^)+(0.0754P)^2^+0.1498P] where P=(Fo^2^+2Fc^2^)/3'
_refine_ls_weighting_scheme calc
_refine_ls_wR_factor_gt 0.1284
_refine_ls_wR_factor_ref 0.1440
_reflns_Friedel_coverage 0.000
_reflns_number_gt 3076
_reflns_number_total 4053
_reflns_threshold_expression 'I > 2\s(I)'
_cod_data_source_file jo9b00948_si_002.cif
_cod_data_source_block 201806297
_cod_database_code 4037575
_shelx_shelxl_version_number 2014/7
_chemical_oxdiff_formula C15H15O3N1
_shelx_space_group_comment
;
The symmetry employed for this shelxl refinement is uniquely defined
by the following loop, which should always be used as a source of
symmetry information in preference to the above space-group names.
They are only intended as comments.
;
_shelx_estimated_absorpt_t_max 0.929
_shelx_estimated_absorpt_t_min 0.918
_reflns_odcompleteness_completeness 99.91
_reflns_odcompleteness_iscentric 1
_reflns_odcompleteness_theta 66.97
_olex2_refinement_description
;
1. Fixed Uiso
 At 1.2 times of:
  All C(H) groups, All C(H,H) groups
2.a Secondary CH2 refined with riding coordinates:
 C25(H25A,H25B)
2.b Aromatic/amide H refined with riding coordinates:
 C1(H1), C2(H2), C3(H3), C4(H4), C5(H5), C11(H11), C12(H12), C13(H13),
 C14(H14), C15(H15), C19(H19), C20(H20), C21(H21), C22(H22), C27(H27), C28(H28),
  C29(H29), C30(H30), C31(H31)
;
_olex2_submission_special_instructions 'No special instructions were received'

loop_
_space_group_symop_operation_xyz
'x, y, z'
'-x, y+1/2, -z+1/2'
'-x, -y, -z'
'x, -y-1/2, z-1/2'

loop_
_atom_site_label
_atom_site_type_symbol
_atom_site_fract_x
_atom_site_fract_y
_atom_site_fract_z
_atom_site_U_iso_or_equiv
_atom_site_adp_type
_atom_site_occupancy
_atom_site_site_symmetry_order
_atom_site_calc_flag
_atom_site_refinement_flags_posn
C1 C 0.76972(12) 0.46395(14) 0.6801(2) 0.0578(5) Uani 1 1 d .
H1 H 0.8139 0.4462 0.6336 0.069 Uiso 1 1 calc R
C2 C 0.78435(16) 0.46383(18) 0.8293(2) 0.0755(7) Uani 1 1 d .
H2 H 0.8383 0.4461 0.8831 0.091 Uiso 1 1 calc R
C3 C 0.71919(17) 0.48989(18) 0.8989(2) 0.0773(7) Uani 1 1 d .
H3 H 0.7293 0.4899 0.9996 0.093 Uiso 1 1 calc R
C4 C 0.63927(16) 0.51592(16) 0.8196(2) 0.0718(6) Uani 1 1 d .
H4 H 0.5955 0.5336 0.8668 0.086 Uiso 1 1 calc R
C5 C 0.62369(13) 0.51594(13) 0.6700(2) 0.0564(5) Uani 1 1 d .
H5 H 0.5692 0.5330 0.6170 0.068 Uiso 1 1 calc R
C6 C 0.68918(11) 0.49059(10) 0.59871(18) 0.0453(4) Uani 1 1 d .
C7 C 0.67098(11) 0.49018(11) 0.43853(19) 0.0458(4) Uani 1 1 d .
C8 C 0.74353(10) 0.46309(11) 0.36253(17) 0.0434(4) Uani 1 1 d .
C9 C 0.81093(11) 0.52221(11) 0.35066(18) 0.0451(4) Uani 1 1 d .
C10 C 0.80907(11) 0.60968(11) 0.40854(19) 0.0475(4) Uani 1 1 d .
C11 C 0.74335(14) 0.66487(14) 0.3476(2) 0.0661(5) Uani 1 1 d .
H11 H 0.6987 0.6470 0.2721 0.079 Uiso 1 1 calc R
C12 C 0.74332(17) 0.74691(15) 0.3982(3) 0.0809(7) Uani 1 1 d .
H12 H 0.6991 0.7841 0.3558 0.097 Uiso 1 1 calc R
C13 C 0.80832(18) 0.77339(15) 0.5104(3) 0.0777(7) Uani 1 1 d .
H13 H 0.8086 0.8287 0.5434 0.093 Uiso 1 1 calc R
C14 C 0.87265(16) 0.71869(15) 0.5739(3) 0.0731(6) Uani 1 1 d .
H14 H 0.9158 0.7364 0.6518 0.088 Uiso 1 1 calc R
C15 C 0.87399(14) 0.63709(14) 0.5228(2) 0.0617(5) Uani 1 1 d .
H15 H 0.9186 0.6004 0.5653 0.074 Uiso 1 1 calc R
C16 C 0.94547(13) 0.55464(14) 0.2647(2) 0.0597(5) Uani 1 1 d .
C17 C 0.87706(11) 0.49679(11) 0.28179(18) 0.0469(4) Uani 1 1 d .
C18 C 0.87903(11) 0.41431(12) 0.22163(18) 0.0476(4) Uani 1 1 d .
C19 C 0.94524(12) 0.38942(14) 0.1474(2) 0.0599(5) Uani 1 1 d .
H19 H 0.9902 0.4267 0.1394 0.072 Uiso 1 1 calc R
C20 C 0.94349(15) 0.31102(15) 0.0875(2) 0.0693(6) Uani 1 1 d .
H20 H 0.9870 0.2954 0.0379 0.083 Uiso 1 1 calc R
C21 C 0.87701(15) 0.25394(14) 0.0999(2) 0.0685(6) Uani 1 1 d .
H21 H 0.8767 0.2006 0.0588 0.082 Uiso 1 1 calc R
C22 C 0.81251(14) 0.27565(12) 0.1714(2) 0.0583(5) Uani 1 1 d .
H22 H 0.7690 0.2367 0.1795 0.070 Uiso 1 1 calc R
C23 C 0.81078(11) 0.35708(11) 0.23410(18) 0.0464(4) Uani 1 1 d .
C24 C 0.74310(11) 0.38229(11) 0.30783(17) 0.0450(4) Uani 1 1 d .
C25 C 0.67374(13) 0.31958(12) 0.3292(2) 0.0535(4) Uani 1 1 d .
H25A H 0.6453 0.3407 0.4045 0.064 Uiso 1 1 calc R
H25B H 0.7027 0.2671 0.3637 0.064 Uiso 1 1 calc R
C26 C 0.60339(12) 0.30085(12) 0.19582(19) 0.0519(4) Uani 1 1 d .
C27 C 0.56733(14) 0.36303(14) 0.0990(2) 0.0627(5) Uani 1 1 d .
H27 H 0.5884 0.4180 0.1121 0.075 Uiso 1 1 calc R
C28 C 0.49985(15) 0.34408(19) -0.0177(3) 0.0769(7) Uani 1 1 d .
H28 H 0.4766 0.3861 -0.0832 0.092 Uiso 1 1 calc R
C29 C 0.46734(16) 0.2631(2) -0.0364(3) 0.0868(8) Uani 1 1 d .
H29 H 0.4211 0.2507 -0.1131 0.104 Uiso 1 1 calc R
C30 C 0.50352(18) 0.20051(19) 0.0586(3) 0.0857(8) Uani 1 1 d .
H30 H 0.4822 0.1456 0.0455 0.103 Uiso 1 1 calc R
C31 C 0.57133(16) 0.21923(15) 0.1732(3) 0.0690(6) Uani 1 1 d .
H31 H 0.5960 0.1765 0.2362 0.083 Uiso 1 1 calc R
N1 N 1.00131(14) 0.59713(15) 0.2464(3) 0.0913(7) Uani 1 1 d .
O1 O 0.59971(8) 0.50996(11) 0.36626(15) 0.0649(4) Uani 1 1 d .

loop_
_atom_site_aniso_label
_atom_site_aniso_U_11
_atom_site_aniso_U_22
_atom_site_aniso_U_33
_atom_site_aniso_U_23
_atom_site_aniso_U_13
_atom_site_aniso_U_12
C1 0.0477(10) 0.0703(12) 0.0551(10) 0.0041(9) 0.0100(8) 0.0078(9)
C2 0.0636(13) 0.1043(18) 0.0534(11) 0.0121(12) 0.0001(10) 0.0151(13)
C3 0.0876(16) 0.0968(17) 0.0473(10) 0.0058(11) 0.0137(11) 0.0055(14)
C4 0.0804(14) 0.0820(14) 0.0598(12) 0.0035(10) 0.0304(11) 0.0149(12)
C5 0.0519(10) 0.0623(11) 0.0563(10) 0.0047(9) 0.0140(8) 0.0096(9)
C6 0.0421(8) 0.0443(8) 0.0495(9) 0.0020(7) 0.0095(7) 0.0007(7)
C7 0.0379(8) 0.0482(9) 0.0501(9) -0.0010(7) 0.0063(7) -0.0018(7)
C8 0.0387(8) 0.0509(9) 0.0383(7) 0.0013(7) 0.0029(6) 0.0011(7)
C9 0.0389(8) 0.0500(9) 0.0436(8) 0.0005(7) 0.0019(6) 0.0012(7)
C10 0.0417(8) 0.0498(9) 0.0516(9) -0.0007(7) 0.0113(7) -0.0023(7)
C11 0.0602(12) 0.0593(11) 0.0727(12) -0.0071(10) -0.0005(10) 0.0048(10)
C12 0.0783(15) 0.0595(12) 0.1000(18) -0.0066(12) 0.0069(13) 0.0163(12)
C13 0.0901(16) 0.0558(12) 0.0911(16) -0.0160(11) 0.0276(14) -0.0068(12)
C14 0.0788(14) 0.0677(13) 0.0690(13) -0.0172(11) 0.0062(11) -0.0143(12)
C15 0.0592(11) 0.0596(11) 0.0616(11) -0.0039(9) 0.0010(9) -0.0038(9)
C16 0.0460(10) 0.0631(11) 0.0726(12) -0.0042(10) 0.0178(9) -0.0006(9)
C17 0.0364(8) 0.0546(10) 0.0475(9) 0.0006(7) 0.0038(7) -0.0005(7)
C18 0.0403(8) 0.0568(10) 0.0430(8) 0.0013(7) 0.0019(7) 0.0084(8)
C19 0.0463(10) 0.0730(13) 0.0603(11) -0.0014(9) 0.0109(8) 0.0102(9)
C20 0.0607(12) 0.0817(15) 0.0670(12) -0.0097(11) 0.0162(10) 0.0237(11)
C21 0.0692(13) 0.0649(12) 0.0668(12) -0.0159(10) 0.0033(10) 0.0186(11)
C22 0.0614(11) 0.0512(10) 0.0592(10) -0.0054(8) 0.0049(9) 0.0060(9)
C23 0.0462(9) 0.0483(9) 0.0414(8) 0.0016(7) 0.0014(7) 0.0062(7)
C24 0.0442(8) 0.0491(9) 0.0393(8) 0.0024(7) 0.0029(7) 0.0002(7)
C25 0.0596(10) 0.0506(9) 0.0511(9) 0.0038(8) 0.0132(8) -0.0064(8)
C26 0.0501(9) 0.0573(10) 0.0516(9) -0.0054(8) 0.0177(8) -0.0088(8)
C27 0.0587(11) 0.0661(12) 0.0612(11) -0.0056(9) 0.0075(9) -0.0043(10)
C28 0.0621(13) 0.1017(19) 0.0623(12) -0.0094(12) 0.0022(10) 0.0076(13)
C29 0.0576(13) 0.125(2) 0.0753(15) -0.0355(16) 0.0071(11) -0.0191(14)
C30 0.0817(16) 0.0909(17) 0.0885(16) -0.0321(15) 0.0264(14) -0.0406(15)
C31 0.0761(14) 0.0641(12) 0.0712(12) -0.0106(10) 0.0256(11) -0.0228(11)
N1 0.0680(12) 0.0847(14) 0.130(2) -0.0146(13) 0.0422(13) -0.0201(11)
O1 0.0428(7) 0.0924(10) 0.0559(7) -0.0032(7) 0.0013(6) 0.0099(7)

loop_
_atom_type_symbol
_atom_type_description
_atom_type_scat_dispersion_real
_atom_type_scat_dispersion_imag
_atom_type_scat_source
C C 0.0181 0.0091 'International Tables Vol C Tables 4.2.6.8 and 6.1.1.4'
H H 0.0000 0.0000 'International Tables Vol C Tables 4.2.6.8 and 6.1.1.4'
N N 0.0311 0.0180 'International Tables Vol C Tables 4.2.6.8 and 6.1.1.4'
O O 0.0492 0.0322 'International Tables Vol C Tables 4.2.6.8 and 6.1.1.4'

loop_
_geom_angle_atom_site_label_1
_geom_angle_atom_site_label_2
_geom_angle_atom_site_label_3
_geom_angle
C2 C1 H1 119.9
C2 C1 C6 120.29(19)
C6 C1 H1 119.9
C1 C2 H2 119.9
C3 C2 C1 120.2(2)
C3 C2 H2 119.9
C2 C3 H3 120.0
C4 C3 C2 120.0(2)
C4 C3 H3 120.0
C3 C4 H4 119.8
C3 C4 C5 120.4(2)
C5 C4 H4 119.8
C4 C5 H5 119.9
C4 C5 C6 120.15(19)
C6 C5 H5 119.9
C1 C6 C7 121.58(16)
C5 C6 C1 119.02(17)
C5 C6 C7 119.39(16)
C6 C7 C8 118.66(14)
O1 C7 C6 122.18(16)
O1 C7 C8 119.15(15)
C9 C8 C7 118.64(15)
C24 C8 C7 119.50(15)
C24 C8 C9 121.85(16)
C8 C9 C10 120.81(15)
C17 C9 C8 118.23(16)
C17 C9 C10 120.96(16)
C11 C10 C9 120.39(16)
C11 C10 C15 118.93(18)
C15 C10 C9 120.67(16)
C10 C11 H11 119.8
C10 C11 C12 120.4(2)
C12 C11 H11 119.8
C11 C12 H12 120.0
C13 C12 C11 120.1(2)
C13 C12 H12 120.0
C12 C13 H13 120.0
C14 C13 C12 120.1(2)
C14 C13 H13 120.0
C13 C14 H14 119.9
C13 C14 C15 120.3(2)
C15 C14 H14 119.9
C10 C15 H15 119.9
C14 C15 C10 120.3(2)
C14 C15 H15 119.9
N1 C16 C17 176.1(2)
C9 C17 C16 120.25(17)
C9 C17 C18 122.13(16)
C18 C17 C16 117.59(16)
C19 C18 C17 121.96(18)
C19 C18 C23 119.63(17)
C23 C18 C17 118.39(16)
C18 C19 H19 119.8
C20 C19 C18 120.3(2)
C20 C19 H19 119.8
C19 C20 H20 119.7
C19 C20 C21 120.6(2)
C21 C20 H20 119.7
C20 C21 H21 119.7
C22 C21 C20 120.6(2)
C22 C21 H21 119.7
C21 C22 H22 119.5
C21 C22 C23 120.9(2)
C23 C22 H22 119.5
C18 C23 C22 117.91(17)
C18 C23 C24 119.83(16)
C22 C23 C24 122.26(17)
C8 C24 C23 119.54(16)
C8 C24 C25 120.67(16)
C23 C24 C25 119.76(16)
C24 C25 H25A 108.4
C24 C25 H25B 108.4
C24 C25 C26 115.48(15)
H25A C25 H25B 107.5
C26 C25 H25A 108.4
C26 C25 H25B 108.4
C27 C26 C25 122.26(18)
C27 C26 C31 118.68(19)
C31 C26 C25 119.01(19)
C26 C27 H27 119.8
C26 C27 C28 120.5(2)
C28 C27 H27 119.8
C27 C28 H28 120.0
C29 C28 C27 120.0(3)
C29 C28 H28 120.0
C28 C29 H29 120.1
C30 C29 C28 119.9(2)
C30 C29 H29 120.1
C29 C30 H30 120.0
C29 C30 C31 120.0(2)
C31 C30 H30 120.0
C26 C31 H31 119.5
C30 C31 C26 120.9(2)
C30 C31 H31 119.5

loop_
_geom_bond_atom_site_label_1
_geom_bond_atom_site_label_2
_geom_bond_distance
C1 H1 0.9300
C1 C2 1.379(3)
C1 C6 1.392(2)
C2 H2 0.9300
C2 C3 1.378(3)
C3 H3 0.9300
C3 C4 1.374(3)
C4 H4 0.9300
C4 C5 1.382(3)
C5 H5 0.9300
C5 C6 1.389(3)
C6 C7 1.479(2)
C7 C8 1.516(2)
C7 O1 1.216(2)
C8 C9 1.426(2)
C8 C24 1.381(2)
C9 C10 1.493(2)
C9 C17 1.383(2)
C10 C11 1.377(3)
C10 C15 1.386(3)
C11 H11 0.9300
C11 C12 1.386(3)
C12 H12 0.9300
C12 C13 1.370(4)
C13 H13 0.9300
C13 C14 1.365(4)
C14 H14 0.9300
C14 C15 1.382(3)
C15 H15 0.9300
C16 C17 1.437(3)
C16 N1 1.139(3)
C17 C18 1.428(3)
C18 C19 1.414(3)
C18 C23 1.418(3)
C19 H19 0.9300
C19 C20 1.364(3)
C20 H20 0.9300
C20 C21 1.396(3)
C21 H21 0.9300
C21 C22 1.362(3)
C22 H22 0.9300
C22 C23 1.423(3)
C23 C24 1.431(2)
C24 C25 1.509(2)
C25 H25A 0.9700
C25 H25B 0.9700
C25 C26 1.517(3)
C26 C27 1.382(3)
C26 C31 1.387(3)
C27 H27 0.9300
C27 C28 1.388(3)
C28 H28 0.9300
C28 C29 1.378(4)
C29 H29 0.9300
C29 C30 1.377(4)
C30 H30 0.9300
C30 C31 1.378(3)
C31 H31 0.9300

loop_
_geom_torsion_atom_site_label_1
_geom_torsion_atom_site_label_2
_geom_torsion_atom_site_label_3
_geom_torsion_atom_site_label_4
_geom_torsion
C1 C2 C3 C4 0.1(4)
C1 C6 C7 C8 -2.3(3)
C1 C6 C7 O1 176.88(19)
C2 C1 C6 C5 -0.8(3)
C2 C1 C6 C7 -179.0(2)
C2 C3 C4 C5 0.2(4)
C3 C4 C5 C6 -0.8(4)
C4 C5 C6 C1 1.1(3)
C4 C5 C6 C7 179.37(19)
C5 C6 C7 C8 179.44(16)
C5 C6 C7 O1 -1.4(3)
C6 C1 C2 C3 0.2(4)
C6 C7 C8 C9 -79.4(2)
C6 C7 C8 C24 100.17(18)
C7 C8 C9 C10 -1.5(2)
C7 C8 C9 C17 179.68(14)
C7 C8 C24 C23 179.03(14)
C7 C8 C24 C25 -2.9(2)
C8 C9 C10 C11 -66.0(2)
C8 C9 C10 C15 115.0(2)
C8 C9 C17 C16 178.80(16)
C8 C9 C17 C18 0.7(2)
C8 C24 C25 C26 106.43(19)
C9 C8 C24 C23 -1.4(2)
C9 C8 C24 C25 176.60(15)
C9 C10 C11 C12 -177.8(2)
C9 C10 C15 C14 178.77(19)
C9 C17 C18 C19 178.00(17)
C9 C17 C18 C23 -0.2(2)
C10 C9 C17 C16 0.0(3)
C10 C9 C17 C18 -178.11(15)
C10 C11 C12 C13 -0.7(4)
C11 C10 C15 C14 -0.3(3)
C11 C12 C13 C14 -0.8(4)
C12 C13 C14 C15 1.8(4)
C13 C14 C15 C10 -1.2(4)
C15 C10 C11 C12 1.2(3)
C16 C17 C18 C19 -0.1(3)
C16 C17 C18 C23 -178.38(16)
C17 C9 C10 C11 112.8(2)
C17 C9 C10 C15 -66.2(2)
C17 C18 C19 C20 -177.96(18)
C17 C18 C23 C22 178.86(15)
C17 C18 C23 C24 -1.1(2)
C18 C19 C20 C21 -0.7(3)
C18 C23 C24 C8 1.9(2)
C18 C23 C24 C25 -176.17(15)
C19 C18 C23 C22 0.6(2)
C19 C18 C23 C24 -179.34(16)
C19 C20 C21 C22 0.3(3)
C20 C21 C22 C23 0.6(3)
C21 C22 C23 C18 -1.0(3)
C21 C22 C23 C24 178.92(18)
C22 C23 C24 C8 -178.02(16)
C22 C23 C24 C25 3.9(2)
C23 C18 C19 C20 0.3(3)
C23 C24 C25 C26 -75.5(2)
C24 C8 C9 C10 178.97(15)
C24 C8 C9 C17 0.1(2)
C24 C25 C26 C27 -40.0(3)
C24 C25 C26 C31 142.77(19)
C25 C26 C27 C28 -176.63(19)
C25 C26 C31 C30 175.8(2)
C26 C27 C28 C29 1.0(3)
C27 C26 C31 C30 -1.5(3)
C27 C28 C29 C30 -1.7(4)
C28 C29 C30 C31 0.8(4)
C29 C30 C31 C26 0.8(4)
C31 C26 C27 C28 0.6(3)
O1 C7 C8 C9 101.4(2)
O1 C7 C8 C24 -79.1(2)
